data_2214749
loop_
_publ_author_name
'Kraatz, Heinz-Bernhard'
'Schatte, Gabriele'
'Lataifeh, Anas'

_publ_section_title
;
 Benzotriazol-1-yl methyl ferrocene-1,1'-dicarboxylate
;
_journal_coeditor_code IM2012
_journal_issue 8
_journal_name_full 'Acta Crystallographica Section E'
_journal_page_first m2173
_journal_page_last m2173
_journal_paper_doi 10.1107/S1600536807024105
_journal_volume 63
_journal_year 2007
_chemical_formula_iupac '[Fe (C7 H7 O2) (C12 H8 N3 O2)]'
_chemical_formula_moiety 'C19 H15 Fe N3 O4'
_chemical_formula_sum 'C19 H15 Fe N3 O4'
_chemical_formula_weight 405.19
_chemical_name_systematic
;
Benzotriazol-1-yl methyl ferrocene-1,1'-dicarboxylate
;
_space_group_IT_number 14
_symmetry_cell_setting monoclinic
_symmetry_space_group_name_Hall '-P 2ybc'
_symmetry_space_group_name_H-M 'P 1 21/c 1'
_atom_sites_solution_hydrogens geom
_atom_sites_solution_primary direct
_atom_sites_solution_secondary difmap
_cell_angle_alpha 90.00
_cell_angle_beta 91.383(2)
_cell_angle_gamma 90.00
_cell_formula_units_Z 4
_cell_length_a 8.2720(3)
_cell_length_b 10.9180(3)
_cell_length_c 18.7460(5)
_cell_measurement_reflns_used 3308
_cell_measurement_temperature 173(2)
_cell_measurement_theta_max 27.88
_cell_measurement_theta_min 1.00
_cell_volume 1692.53(9)
_computing_cell_refinement 'HKL DENZO and SCALEPACK (Otwinowski & Minor, 1997)'
_computing_data_collection 'COLLECT (Nonius, 1998)'
_computing_data_reduction 'HKL DENZO and SCALEPACK'
_computing_molecular_graphics
;
ORTEP in SHELXTL-NT (Bruker, 2003)
;
_computing_publication_material 'WinGX (Version 1.70.01; Farrugia, 1999)'
_computing_structure_refinement 'SHELXL97 (Sheldrick, 1997)'
_computing_structure_solution
;
SIR97 (Altomare <i>et al.</i>,  1999)
;
_diffrn_ambient_temperature 173(2)
_diffrn_measured_fraction_theta_full 0.999
_diffrn_measured_fraction_theta_max 0.999
_diffrn_measurement_device '95mm CCD camera on \k-goniostat'
_diffrn_measurement_device_type 'Bruker--Nonius KappaCCD'
_diffrn_measurement_method 'CCD rotation images, thick slices'
_diffrn_radiation_monochromator 'horizonally mounted graphite crystal'
_diffrn_radiation_source 'Nonius FR590D, fine-focus sealed tube'
_diffrn_radiation_type MoK\a
_diffrn_radiation_wavelength 0.71073
_diffrn_reflns_av_R_equivalents 0.0596
_diffrn_reflns_av_sigmaI/netI 0.0434
_diffrn_reflns_limit_h_max 10
_diffrn_reflns_limit_h_min -10
_diffrn_reflns_limit_k_max 13
_diffrn_reflns_limit_k_min -13
_diffrn_reflns_limit_l_max 22
_diffrn_reflns_limit_l_min -23
_diffrn_reflns_number 12048
_diffrn_reflns_theta_full 26.37
_diffrn_reflns_theta_max 26.37
_diffrn_reflns_theta_min 2.86
_diffrn_standards_decay_% 'no decay'
_exptl_absorpt_coefficient_mu 0.923
_exptl_absorpt_correction_T_max 0.8894
_exptl_absorpt_correction_T_min 0.8369
_exptl_absorpt_correction_type multi-scan
_exptl_absorpt_process_details '(HKL Scalepack; (Otwinowski & Minor, 1997)'
_exptl_crystal_colour orange
_exptl_crystal_density_diffrn 1.590
_exptl_crystal_density_method 'not measured'
_exptl_crystal_description square
_exptl_crystal_F_000 832
_exptl_crystal_size_max 0.20
_exptl_crystal_size_mid 0.20
_exptl_crystal_size_min 0.13
_refine_diff_density_max 0.305
_refine_diff_density_min -0.471
_refine_ls_extinction_method none
_refine_ls_goodness_of_fit_ref 1.049
_refine_ls_hydrogen_treatment constr
_refine_ls_matrix_type full
_refine_ls_number_parameters 245
_refine_ls_number_reflns 3460
_refine_ls_number_restraints 0
_refine_ls_restrained_S_all 1.049
_refine_ls_R_factor_all 0.0522
_refine_ls_R_factor_gt 0.0382
_refine_ls_shift/su_max 0.001
_refine_ls_shift/su_mean 0.000
_refine_ls_structure_factor_coef Fsqd
_refine_ls_weighting_details 'calc w=1/[\s^2^(Fo^2^)+(0.0414P)^2^+1.2132P] where P=(Fo^2^+2Fc^2^)/3'
_refine_ls_weighting_scheme calc
_refine_ls_wR_factor_gt 0.0876
_refine_ls_wR_factor_ref 0.0961
_reflns_number_gt 2801
_reflns_number_total 3460
_reflns_threshold_expression >2sigma(I)
_cod_data_source_file im2012.cif
_cod_data_source_block I
_cod_original_sg_symbol_H-M 'P 21/c'
_cod_database_code 2214749
_cod_database_fobs_code 2214749

loop_
_symmetry_equiv_pos_as_xyz
'x, y, z'
'-x, y+1/2, -z+1/2'
'-x, -y, -z'
'x, -y-1/2, z-1/2'

loop_
_atom_site_type_symbol
_atom_site_label
_atom_site_fract_x
_atom_site_fract_y
_atom_site_fract_z
_atom_site_U_iso_or_equiv
_atom_site_adp_type
_atom_site_calc_flag
_atom_site_refinement_flags
_atom_site_occupancy
Fe Fe1 0.48612(4) 0.32889(3) 0.651633(18) 0.01915(11) Uani d . 1
O O11 0.3274(2) 0.24087(16) 0.46478(10) 0.0306(4) Uani d . 1
O O12 0.1545(2) 0.37941(16) 0.51327(9) 0.0269(4) Uani d . 1
O O21 0.0387(2) 0.30425(16) 0.68935(10) 0.0301(4) Uani d . 1
O O22 0.1579(2) 0.43584(16) 0.76631(9) 0.0288(4) Uani d . 1
N N11 0.0386(3) 0.32276(19) 0.47099(11) 0.0268(5) Uani d . 1
N N12 0.0142(3) 0.3614(2) 0.40315(12) 0.0331(5) Uani d . 1
N N13 -0.0968(3) 0.2906(2) 0.37430(12) 0.0313(5) Uani d . 1
C C10 0.4275(3) 0.3847(2) 0.55082(13) 0.0215(5) Uani d . 1
C C11 0.5928(3) 0.3463(2) 0.55495(14) 0.0243(5) Uani d . 1
H H11 0.6395 0.2819 0.5283 0.029 Uiso calc . 1
C C12 0.6745(3) 0.4212(2) 0.60574(14) 0.0278(6) Uani d . 1
H H12 0.7858 0.4160 0.6191 0.033 Uiso calc . 1
C C13 0.5608(3) 0.5061(2) 0.63342(14) 0.0276(6) Uani d . 1
H H13 0.5838 0.5673 0.6683 0.033 Uiso calc . 1
C C14 0.4077(3) 0.4839(2) 0.60019(13) 0.0241(5) Uani d . 1
H H14 0.3102 0.5267 0.6090 0.029 Uiso calc . 1
C C15 0.3077(3) 0.3240(2) 0.50473(13) 0.0222(5) Uani d . 1
C C16 -0.0509(3) 0.2232(2) 0.48724(13) 0.0207(5) Uani d . 1
C C17 -0.0671(3) 0.1509(2) 0.54821(13) 0.0234(5) Uani d . 1
H H17 -0.0060 0.1659 0.5909 0.028 Uiso calc . 1
C C18 -0.1770(3) 0.0568(2) 0.54249(13) 0.0256(5) Uani d . 1
H H18 -0.1903 0.0033 0.5819 0.031 Uiso calc . 1
C C19 -0.2711(3) 0.0377(2) 0.47938(14) 0.0269(5) Uani d . 1
H H19 -0.3470 -0.0276 0.4778 0.032 Uiso calc . 1
C C20 0.3148(3) 0.2773(2) 0.72174(12) 0.0220(5) Uani d . 1
C C21 0.3525(3) 0.1773(2) 0.67550(13) 0.0233(5) Uani d . 1
H H21 0.2788 0.1359 0.6442 0.028 Uiso calc . 1
C C22 0.5201(3) 0.1511(2) 0.68493(14) 0.0284(6) Uani d . 1
H H22 0.5779 0.0890 0.6609 0.034 Uiso calc . 1
C C23 0.5864(3) 0.2336(3) 0.73637(14) 0.0317(6) Uani d . 1
H H23 0.6960 0.2359 0.7527 0.038 Uiso calc . 1
C C24 0.4609(3) 0.3119(2) 0.75923(13) 0.0272(6) Uani d . 1
H H24 0.4717 0.3759 0.7933 0.033 Uiso calc . 1
C C25 0.1567(3) 0.3375(2) 0.72331(12) 0.0211(5) Uani d . 1
C C26 0.0080(4) 0.5040(3) 0.76726(15) 0.0345(6) Uani d . 1
H H26A -0.0236 0.5276 0.7185 0.041 Uiso calc R 1
H H26B 0.0229 0.5778 0.7965 0.041 Uiso calc R 1
H H26C -0.0768 0.4529 0.7875 0.041 Uiso calc R 1
C C110 -0.2558(3) 0.1102(2) 0.42076(14) 0.0270(6) Uani d . 1
H H110 -0.3208 0.0974 0.3790 0.032 Uiso calc . 1
C C111 -0.1408(3) 0.2044(2) 0.42423(13) 0.0233(5) Uani d . 1

loop_
_atom_site_aniso_label
_atom_site_aniso_U_11
_atom_site_aniso_U_22
_atom_site_aniso_U_33
_atom_site_aniso_U_12
_atom_site_aniso_U_13
_atom_site_aniso_U_23
Fe1 0.01780(19) 0.01764(18) 0.02191(19) 0.00037(13) -0.00146(13) 0.00061(13)
O11 0.0315(11) 0.0281(10) 0.0320(10) -0.0011(8) -0.0020(8) -0.0040(8)
O12 0.0203(9) 0.0268(9) 0.0333(10) -0.0017(7) -0.0065(7) -0.0018(8)
O21 0.0234(10) 0.0329(10) 0.0339(10) -0.0006(8) -0.0027(8) -0.0069(8)
O22 0.0311(10) 0.0283(9) 0.0270(9) 0.0061(8) -0.0019(7) -0.0103(8)
N11 0.0212(11) 0.0313(11) 0.0274(11) -0.0044(9) -0.0084(9) 0.0039(9)
N12 0.0286(13) 0.0399(13) 0.0306(12) -0.0005(10) -0.0040(10) 0.0100(10)
N13 0.0284(12) 0.0359(12) 0.0294(12) -0.0022(10) -0.0074(10) 0.0063(10)
C10 0.0206(13) 0.0194(11) 0.0245(12) -0.0008(9) 0.0011(10) 0.0044(9)
C11 0.0197(12) 0.0255(12) 0.0276(13) 0.0006(10) 0.0018(10) 0.0020(10)
C12 0.0173(12) 0.0329(14) 0.0331(14) -0.0062(10) -0.0015(10) 0.0045(11)
C13 0.0304(14) 0.0191(12) 0.0333(14) -0.0063(10) -0.0022(11) -0.0007(10)
C14 0.0232(13) 0.0184(11) 0.0309(13) 0.0008(10) 0.0030(10) 0.0052(10)
C15 0.0214(13) 0.0216(12) 0.0237(12) 0.0007(10) 0.0016(10) 0.0068(10)
C16 0.0159(11) 0.0226(12) 0.0234(12) 0.0017(9) -0.0007(9) -0.0012(10)
C17 0.0195(12) 0.0296(13) 0.0210(12) 0.0038(10) -0.0019(10) 0.0007(10)
C18 0.0235(13) 0.0256(12) 0.0279(13) 0.0052(10) 0.0047(10) 0.0024(10)
C19 0.0217(13) 0.0238(12) 0.0352(14) -0.0014(10) 0.0002(10) -0.0049(11)
C20 0.0295(14) 0.0190(11) 0.0174(11) -0.0014(10) -0.0013(10) 0.0007(9)
C21 0.0272(13) 0.0177(11) 0.0251(12) -0.0021(10) 0.0025(10) 0.0005(10)
C22 0.0319(15) 0.0213(12) 0.0322(14) 0.0075(10) 0.0045(11) 0.0058(10)
C23 0.0270(14) 0.0379(15) 0.0299(14) 0.0044(11) -0.0054(11) 0.0089(12)
C24 0.0291(14) 0.0307(14) 0.0215(12) 0.0015(11) -0.0067(10) -0.0012(10)
C25 0.0257(13) 0.0204(11) 0.0171(11) -0.0029(10) 0.0017(10) 0.0006(9)
C26 0.0395(16) 0.0336(14) 0.0307(14) 0.0123(12) 0.0055(12) -0.0017(12)
C110 0.0219(13) 0.0274(13) 0.0312(13) 0.0024(10) -0.0088(11) -0.0076(11)
C111 0.0207(12) 0.0269(12) 0.0221(12) 0.0038(10) -0.0034(10) -0.0017(10)

loop_
_atom_type_symbol
_atom_type_description
_atom_type_scat_dispersion_real
_atom_type_scat_dispersion_imag
_atom_type_scat_source
C C 0.0033 0.0016 'International Tables Vol C Tables 4.2.6.8 and 6.1.1.4'
H H 0.0000 0.0000 'International Tables Vol C Tables 4.2.6.8 and 6.1.1.4'
Fe Fe 0.3463 0.8444 'International Tables Vol C Tables 4.2.6.8 and 6.1.1.4'
N N 0.0061 0.0033 'International Tables Vol C Tables 4.2.6.8 and 6.1.1.4'
O O 0.0106 0.0060 'International Tables Vol C Tables 4.2.6.8 and 6.1.1.4'

loop_
_geom_angle_atom_site_label_1
_geom_angle_atom_site_label_2
_geom_angle_atom_site_label_3
_geom_angle
C10 Fe1 C20 121.94(10)
C10 Fe1 C24 156.62(10)
C20 Fe1 C24 41.17(10)
C10 Fe1 C11 41.09(9)
C20 Fe1 C11 157.02(10)
C24 Fe1 C11 160.29(11)
C10 Fe1 C14 41.25(10)
C20 Fe1 C14 108.41(10)
C24 Fe1 C14 120.14(10)
C11 Fe1 C14 69.14(10)
C10 Fe1 C21 109.12(10)
C20 Fe1 C21 41.10(9)
C24 Fe1 C21 69.00(10)
C11 Fe1 C21 121.08(10)
C14 Fe1 C21 127.26(10)
C10 Fe1 C22 126.35(10)
C20 Fe1 C22 68.58(10)
C24 Fe1 C22 68.34(10)
C11 Fe1 C22 107.34(10)
C14 Fe1 C22 164.48(11)
C21 Fe1 C22 40.59(10)
C10 Fe1 C23 162.20(10)
C20 Fe1 C23 68.61(10)
C24 Fe1 C23 40.54(11)
C11 Fe1 C23 123.85(11)
C14 Fe1 C23 154.17(11)
C21 Fe1 C23 68.40(11)
C22 Fe1 C23 40.38(11)
C10 Fe1 C12 68.37(10)
C20 Fe1 C12 161.79(10)
C24 Fe1 C12 123.59(10)
C11 Fe1 C12 40.32(10)
C14 Fe1 C12 68.47(10)
C21 Fe1 C12 154.80(10)
C22 Fe1 C12 119.28(11)
C23 Fe1 C12 105.95(11)
C10 Fe1 C13 68.33(10)
C20 Fe1 C13 125.65(10)
C24 Fe1 C13 106.68(11)
C11 Fe1 C13 68.19(10)
C14 Fe1 C13 40.41(10)
C21 Fe1 C13 163.93(10)
C22 Fe1 C13 153.73(11)
C23 Fe1 C13 119.06(11)
C12 Fe1 C13 40.49(11)
N11 O12 C15 110.85(18)
C25 O22 C26 115.1(2)
N12 N11 C16 113.1(2)
N12 N11 O12 119.2(2)
C16 N11 O12 127.5(2)
N13 N12 N11 107.0(2)
N12 N13 C111 108.4(2)
C11 C10 C14 108.0(2)
C11 C10 C15 122.3(2)
C14 C10 C15 129.6(2)
C11 C10 Fe1 69.86(14)
C14 C10 Fe1 69.84(14)
C15 C10 Fe1 123.94(16)
C12 C11 C10 107.9(2)
C12 C11 Fe1 70.52(15)
C10 C11 Fe1 69.05(14)
C12 C11 H11 126.0
C10 C11 H11 126.0
Fe1 C11 H11 126.0
C11 C12 C13 108.2(2)
C11 C12 Fe1 69.16(14)
C13 C12 Fe1 69.77(14)
C11 C12 H12 125.9
C13 C12 H12 125.9
Fe1 C12 H12 126.7
C14 C13 C12 108.6(2)
C14 C13 Fe1 69.16(13)
C12 C13 Fe1 69.74(14)
C14 C13 H13 125.7
C12 C13 H13 125.7
Fe1 C13 H13 127.0
C13 C14 C10 107.3(2)
C13 C14 Fe1 70.43(14)
C10 C14 Fe1 68.91(13)
C13 C14 H14 126.3
C10 C14 H14 126.3
Fe1 C14 H14 125.9
O11 C15 O12 122.2(2)
O11 C15 C10 128.1(2)
O12 C15 C10 109.7(2)
N11 C16 C111 102.1(2)
N11 C16 C17 134.5(2)
C111 C16 C17 123.3(2)
C18 C17 C16 115.7(2)
C18 C17 H17 122.1
C16 C17 H17 122.1
C17 C18 C19 121.6(2)
C17 C18 H18 119.2
C19 C18 H18 119.2
C110 C19 C18 121.9(2)
C110 C19 H19 119.0
C18 C19 H19 119.0
C21 C20 C24 107.8(2)
C21 C20 C25 124.1(2)
C24 C20 C25 127.9(2)
C21 C20 Fe1 69.86(14)
C24 C20 Fe1 69.64(14)
C25 C20 Fe1 121.63(16)
C22 C21 C20 107.6(2)
C22 C21 Fe1 70.09(14)
C20 C21 Fe1 69.04(13)
C22 C21 H21 126.2
C20 C21 H21 126.2
Fe1 C21 H21 126.3
C23 C22 C21 108.4(2)
C23 C22 Fe1 69.83(15)
C21 C22 Fe1 69.32(13)
C23 C22 H22 125.8
C21 C22 H22 125.8
Fe1 C22 H22 126.6
C22 C23 C24 108.3(2)
C22 C23 Fe1 69.78(15)
C24 C23 Fe1 69.13(14)
C22 C23 H23 125.9
C24 C23 H23 125.9
Fe1 C23 H23 126.8
C23 C24 C20 107.9(2)
C23 C24 Fe1 70.33(14)
C20 C24 Fe1 69.19(14)
C23 C24 H24 126.1
C20 C24 H24 126.1
Fe1 C24 H24 126.0
O21 C25 O22 123.5(2)
O21 C25 C20 124.4(2)
O22 C25 C20 112.1(2)
O22 C26 H26A 109.5
O22 C26 H26B 109.5
H26A C26 H26B 109.5
O22 C26 H26C 109.5
H26A C26 H26C 109.5
H26B C26 H26C 109.5
C19 C110 C111 117.7(2)
C19 C110 H110 121.1
C111 C110 H110 121.1
N13 C111 C16 109.3(2)
N13 C111 C110 131.1(2)
C16 C111 C110 119.6(2)

loop_
_geom_bond_atom_site_label_1
_geom_bond_atom_site_label_2
_geom_bond_distance
Fe1 C10 2.033(2)
Fe1 C20 2.035(2)
Fe1 C24 2.041(3)
Fe1 C11 2.044(3)
Fe1 C14 2.046(2)
Fe1 C21 2.046(2)
Fe1 C22 2.056(2)
Fe1 C23 2.057(3)
Fe1 C12 2.062(3)
Fe1 C13 2.062(2)
O11 C15 1.191(3)
O12 N11 1.376(3)
O12 C15 1.416(3)
O21 C25 1.208(3)
O22 C25 1.342(3)
O22 C26 1.447(3)
N11 N12 1.350(3)
N11 C16 1.354(3)
N12 N13 1.308(3)
N13 C111 1.382(3)
C10 C11 1.431(3)
C10 C14 1.437(3)
C10 C15 1.458(3)
C11 C12 1.415(4)
C11 H11 0.9500
C12 C13 1.427(4)
C12 H12 0.9500
C13 C14 1.419(4)
C13 H13 0.9500
C14 H14 0.9500
C16 C111 1.396(3)
C16 C17 1.398(3)
C17 C18 1.375(4)
C17 H17 0.9500
C18 C19 1.415(4)
C18 H18 0.9500
C19 C110 1.363(4)
C19 H19 0.9500
C20 C21 1.433(3)
C20 C24 1.433(4)
C20 C25 1.465(3)
C21 C22 1.423(4)
C21 H21 0.9500
C22 C23 1.420(4)
C22 H22 0.9500
C23 C24 1.420(4)
C23 H23 0.9500
C24 H24 0.9500
C26 H26A 0.9800
C26 H26B 0.9800
C26 H26C 0.9800
C110 C111 1.401(4)
C110 H110 0.9500

loop_
_geom_torsion_atom_site_label_1
_geom_torsion_atom_site_label_2
_geom_torsion_atom_site_label_3
_geom_torsion_atom_site_label_4
_geom_torsion
C15 O12 N11 N12 -87.7(3)
C15 O12 N11 C16 87.0(3)
C16 N11 N12 N13 2.4(3)
O12 N11 N12 N13 177.9(2)
N11 N12 N13 C111 -1.2(3)
C20 Fe1 C10 C11 -159.35(14)
C24 Fe1 C10 C11 163.1(2)
C14 Fe1 C10 C11 119.1(2)
C21 Fe1 C10 C11 -115.71(15)
C22 Fe1 C10 C11 -73.68(18)
C23 Fe1 C10 C11 -37.0(4)
C12 Fe1 C10 C11 37.51(14)
C13 Fe1 C10 C11 81.22(15)
C20 Fe1 C10 C14 81.57(16)
C24 Fe1 C10 C14 44.1(3)
C11 Fe1 C10 C14 -119.1(2)
C21 Fe1 C10 C14 125.21(14)
C22 Fe1 C10 C14 167.24(15)
C23 Fe1 C10 C14 -156.0(3)
C12 Fe1 C10 C14 -81.57(15)
C13 Fe1 C10 C14 -37.86(14)
C20 Fe1 C10 C15 -43.3(2)
C24 Fe1 C10 C15 -80.8(3)
C11 Fe1 C10 C15 116.0(3)
C14 Fe1 C10 C15 -124.9(3)
C21 Fe1 C10 C15 0.3(2)
C22 Fe1 C10 C15 42.4(3)
C23 Fe1 C10 C15 79.1(4)
C12 Fe1 C10 C15 153.6(2)
C13 Fe1 C10 C15 -162.7(2)
C14 C10 C11 C12 -0.4(3)
C15 C10 C11 C12 -178.2(2)
Fe1 C10 C11 C12 -60.06(17)
C14 C10 C11 Fe1 59.64(16)
C15 C10 C11 Fe1 -118.2(2)
C10 Fe1 C11 C12 119.0(2)
C20 Fe1 C11 C12 169.0(2)
C24 Fe1 C11 C12 -41.1(4)
C14 Fe1 C11 C12 80.92(16)
C21 Fe1 C11 C12 -157.29(15)
C22 Fe1 C11 C12 -115.08(16)
C23 Fe1 C11 C12 -73.80(18)
C13 Fe1 C11 C12 37.40(15)
C20 Fe1 C11 C10 50.0(3)
C24 Fe1 C11 C10 -160.0(3)
C14 Fe1 C11 C10 -38.07(14)
C21 Fe1 C11 C10 83.72(16)
C22 Fe1 C11 C10 125.93(15)
C23 Fe1 C11 C10 167.21(14)
C12 Fe1 C11 C10 -119.0(2)
C13 Fe1 C11 C10 -81.59(15)
C10 C11 C12 C13 0.1(3)
Fe1 C11 C12 C13 -59.05(18)
C10 C11 C12 Fe1 59.14(17)
C10 Fe1 C12 C11 -38.20(14)
C20 Fe1 C12 C11 -166.2(3)
C24 Fe1 C12 C11 164.58(14)
C14 Fe1 C12 C11 -82.72(16)
C21 Fe1 C12 C11 50.9(3)
C22 Fe1 C12 C11 82.38(17)
C23 Fe1 C12 C11 123.96(15)
C13 Fe1 C12 C11 -119.7(2)
C10 Fe1 C12 C13 81.52(16)
C20 Fe1 C12 C13 -46.5(4)
C24 Fe1 C12 C13 -75.70(18)
C11 Fe1 C12 C13 119.7(2)
C14 Fe1 C12 C13 37.01(15)
C21 Fe1 C12 C13 170.7(2)
C22 Fe1 C12 C13 -157.90(16)
C23 Fe1 C12 C13 -116.32(16)
C11 C12 C13 C14 0.3(3)
Fe1 C12 C13 C14 -58.39(17)
C11 C12 C13 Fe1 58.68(18)
C10 Fe1 C13 C14 38.62(15)
C20 Fe1 C13 C14 -75.94(18)
C24 Fe1 C13 C14 -117.17(16)
C11 Fe1 C13 C14 83.02(16)
C21 Fe1 C13 C14 -45.3(4)
C22 Fe1 C13 C14 168.1(2)
C23 Fe1 C13 C14 -159.34(15)
C12 Fe1 C13 C14 120.3(2)
C10 Fe1 C13 C12 -81.64(16)
C20 Fe1 C13 C12 163.80(14)
C24 Fe1 C13 C12 122.57(16)
C11 Fe1 C13 C12 -37.25(15)
C14 Fe1 C13 C12 -120.3(2)
C21 Fe1 C13 C12 -165.5(3)
C22 Fe1 C13 C12 47.8(3)
C23 Fe1 C13 C12 80.39(17)
C12 C13 C14 C10 -0.5(3)
Fe1 C13 C14 C10 -59.28(16)
C12 C13 C14 Fe1 58.74(18)
C11 C10 C14 C13 0.6(3)
C15 C10 C14 C13 178.2(2)
Fe1 C10 C14 C13 60.25(17)
C11 C10 C14 Fe1 -59.65(16)
C15 C10 C14 Fe1 117.9(3)
C10 Fe1 C14 C13 -118.4(2)
C20 Fe1 C14 C13 123.83(15)
C24 Fe1 C14 C13 80.22(18)
C11 Fe1 C14 C13 -80.46(16)
C21 Fe1 C14 C13 165.70(15)
C22 Fe1 C14 C13 -160.1(3)
C23 Fe1 C14 C13 45.1(3)
C12 Fe1 C14 C13 -37.08(15)
C20 Fe1 C14 C10 -117.79(14)
C24 Fe1 C14 C10 -161.39(14)
C11 Fe1 C14 C10 37.93(14)
C21 Fe1 C14 C10 -75.92(17)
C22 Fe1 C14 C10 -41.7(4)
C23 Fe1 C14 C10 163.4(2)
C12 Fe1 C14 C10 81.31(15)
C13 Fe1 C14 C10 118.4(2)
N11 O12 C15 O11 1.0(3)
N11 O12 C15 C10 -179.20(18)
C11 C10 C15 O11 -1.8(4)
C14 C10 C15 O11 -179.1(2)
Fe1 C10 C15 O11 -88.1(3)
C11 C10 C15 O12 178.4(2)
C14 C10 C15 O12 1.1(3)
Fe1 C10 C15 O12 92.1(2)
N12 N11 C16 C111 -2.5(3)
O12 N11 C16 C111 -177.5(2)
N12 N11 C16 C17 179.5(3)
O12 N11 C16 C17 4.5(5)
N11 C16 C17 C18 178.7(3)
C111 C16 C17 C18 1.0(4)
C16 C17 C18 C19 -2.0(4)
C17 C18 C19 C110 1.0(4)
C10 Fe1 C20 C21 82.68(17)
C24 Fe1 C20 C21 -118.9(2)
C11 Fe1 C20 C21 46.3(3)
C14 Fe1 C20 C21 126.10(15)
C22 Fe1 C20 C21 -37.71(15)
C23 Fe1 C20 C21 -81.23(16)
C12 Fe1 C20 C21 -157.0(3)
C13 Fe1 C20 C21 167.61(15)
C10 Fe1 C20 C24 -158.47(14)
C11 Fe1 C20 C24 165.1(2)
C14 Fe1 C20 C24 -115.04(15)
C21 Fe1 C20 C24 118.9(2)
C22 Fe1 C20 C24 81.15(16)
C23 Fe1 C20 C24 37.63(15)
C12 Fe1 C20 C24 -38.1(4)
C13 Fe1 C20 C24 -73.54(18)
C10 Fe1 C20 C25 -35.8(2)
C24 Fe1 C20 C25 122.7(2)
C11 Fe1 C20 C25 -72.2(3)
C14 Fe1 C20 C25 7.7(2)
C21 Fe1 C20 C25 -118.4(3)
C22 Fe1 C20 C25 -156.1(2)
C23 Fe1 C20 C25 160.3(2)
C12 Fe1 C20 C25 84.6(4)
C13 Fe1 C20 C25 49.2(2)
C24 C20 C21 C22 0.1(3)
C25 C20 C21 C22 174.9(2)
Fe1 C20 C21 C22 59.70(17)
C24 C20 C21 Fe1 -59.56(17)
C25 C20 C21 Fe1 115.2(2)
C10 Fe1 C21 C22 124.03(15)
C20 Fe1 C21 C22 -118.9(2)
C24 Fe1 C21 C22 -80.81(16)
C11 Fe1 C21 C22 80.28(17)
C14 Fe1 C21 C22 166.62(15)
C23 Fe1 C21 C22 -37.16(15)
C12 Fe1 C21 C22 44.4(3)
C13 Fe1 C21 C22 -158.0(3)
C10 Fe1 C21 C20 -117.03(15)
C24 Fe1 C21 C20 38.14(15)
C11 Fe1 C21 C20 -160.77(14)
C14 Fe1 C21 C20 -74.43(17)
C22 Fe1 C21 C20 118.9(2)
C23 Fe1 C21 C20 81.79(16)
C12 Fe1 C21 C20 163.3(2)
C13 Fe1 C21 C20 -39.1(4)
C20 C21 C22 C23 0.0(3)
Fe1 C21 C22 C23 59.05(18)
C20 C21 C22 Fe1 -59.04(16)
C10 Fe1 C22 C23 163.61(15)
C20 Fe1 C22 C23 -81.75(16)
C24 Fe1 C22 C23 -37.33(16)
C11 Fe1 C22 C23 122.25(16)
C14 Fe1 C22 C23 -163.4(3)
C21 Fe1 C22 C23 -119.9(2)
C12 Fe1 C22 C23 80.04(18)
C13 Fe1 C22 C23 46.5(3)
C10 Fe1 C22 C21 -76.47(18)
C20 Fe1 C22 C21 38.17(14)
C24 Fe1 C22 C21 82.59(16)
C11 Fe1 C22 C21 -117.83(15)
C14 Fe1 C22 C21 -43.5(4)
C23 Fe1 C22 C21 119.9(2)
C12 Fe1 C22 C21 -160.04(14)
C13 Fe1 C22 C21 166.5(2)
C21 C22 C23 C24 -0.2(3)
Fe1 C22 C23 C24 58.57(18)
C21 C22 C23 Fe1 -58.73(17)
C10 Fe1 C23 C22 -48.0(4)
C20 Fe1 C23 C22 81.67(16)
C24 Fe1 C23 C22 119.9(2)
C11 Fe1 C23 C22 -76.42(19)
C14 Fe1 C23 C22 169.9(2)
C21 Fe1 C23 C22 37.34(15)
C12 Fe1 C23 C22 -116.68(16)
C13 Fe1 C23 C22 -158.43(16)
C10 Fe1 C23 C24 -167.9(3)
C20 Fe1 C23 C24 -38.20(15)
C11 Fe1 C23 C24 163.70(15)
C14 Fe1 C23 C24 50.0(3)
C21 Fe1 C23 C24 -82.54(17)
C22 Fe1 C23 C24 -119.9(2)
C12 Fe1 C23 C24 123.44(16)
C13 Fe1 C23 C24 81.69(18)
C22 C23 C24 C20 0.2(3)
Fe1 C23 C24 C20 59.22(17)
C22 C23 C24 Fe1 -58.97(18)
C21 C20 C24 C23 -0.2(3)
C25 C20 C24 C23 -174.8(2)
Fe1 C20 C24 C23 -59.93(18)
C21 C20 C24 Fe1 59.70(17)
C25 C20 C24 Fe1 -114.8(2)
C10 Fe1 C24 C23 170.7(2)
C20 Fe1 C24 C23 119.0(2)
C11 Fe1 C24 C23 -43.7(4)
C14 Fe1 C24 C23 -157.28(16)
C21 Fe1 C24 C23 80.91(17)
C22 Fe1 C24 C23 37.19(17)
C12 Fe1 C24 C23 -74.39(19)
C13 Fe1 C24 C23 -115.46(17)
C10 Fe1 C24 C20 51.7(3)
C11 Fe1 C24 C20 -162.7(3)
C14 Fe1 C24 C20 83.73(16)
C21 Fe1 C24 C20 -38.08(14)
C22 Fe1 C24 C20 -81.80(16)
C23 Fe1 C24 C20 -119.0(2)
C12 Fe1 C24 C20 166.62(14)
C13 Fe1 C24 C20 125.56(15)
C26 O22 C25 O21 -2.5(3)
C26 O22 C25 C20 176.6(2)
C21 C20 C25 O21 5.1(4)
C24 C20 C25 O21 178.8(2)
Fe1 C20 C25 O21 91.0(3)
C21 C20 C25 O22 -174.0(2)
C24 C20 C25 O22 -0.3(3)
Fe1 C20 C25 O22 -88.0(2)
C18 C19 C110 C111 1.1(4)
N12 N13 C111 C16 -0.3(3)
N12 N13 C111 C110 178.5(3)
N11 C16 C111 N13 1.6(3)
C17 C16 C111 N13 179.9(2)
N11 C16 C111 C110 -177.3(2)
C17 C16 C111 C110 1.0(4)
C19 C110 C111 N13 179.3(3)
C19 C110 C111 C16 -2.0(4)
